data_7038275
loop_
_publ_author_name
'de Campos, Nath\'alia R'
'Ribeiro, Marcos A.'
'Oliveira, Willian X. C.'
'Reis, Daniella O.'
'Stumpf, Humberto O.'
'Doriguetto, Ant\^onio C'
'Machado, Fl\'avia C'
'Pinheiro, Carlos B.'
'Lloret, Francesc'
'Julve, Miguel'
'Cano, Joan'
'Marinho, Maria V.'

_publ_section_title
;
 Magneto-structural versatility of copper(ii)-3-phenylpropionate
 coordination polymers with N-donor coligands.
;
_journal_issue 1
_journal_name_full 'Dalton transactions (Cambridge, England : 2003)'
_journal_page_first 172
_journal_page_last 189
_journal_paper_doi 10.1039/c5dt03401a
_journal_volume 45
_journal_year 2015
_chemical_formula_sum 'C20 H20 Cu N O4'
_chemical_formula_weight 401.91
_space_group_crystal_system monoclinic
_space_group_IT_number 15
_space_group_name_Hall '-C 2yc'
_space_group_name_H-M_alt 'C 1 2/c 1'
_symmetry_space_group_name_Hall '-C 2yc'
_symmetry_space_group_name_H-M 'C 1 2/c 1'
_atom_sites_solution_hydrogens geom
_audit_creation_method SHELXL-2014/7
_audit_update_record
;
2015-10-14 deposited with the CCDC.
2015-11-20 downloaded from the CCDC.
;
_cell_angle_alpha 90
_cell_angle_beta 93.810(2)
_cell_angle_gamma 90
_cell_formula_units_Z 8
_cell_length_a 17.8636(3)
_cell_length_b 7.9173(2)
_cell_length_c 25.9511(6)
_cell_measurement_reflns_used 15094
_cell_measurement_temperature 120(2)
_cell_measurement_theta_max 30.9938
_cell_measurement_theta_min 2.8094
_cell_volume 3662.19(14)
_computing_cell_refinement
;
CrysAlisPro, Agilent Technologies,
Version 1.171.35.15 (release 03-08-2011 CrysAlis171 .NET)
(compiled Aug  3 2011,13:03:54)
;
_computing_data_collection
;
CrysAlisPro, Agilent Technologies,
Version 1.171.35.15 (release 03-08-2011 CrysAlis171 .NET)
(compiled Aug  3 2011,13:03:54)
;
_computing_data_reduction
;
CrysAlisPro, Agilent Technologies,
Version 1.171.35.15 (release 03-08-2011 CrysAlis171 .NET)
(compiled Aug  3 2011,13:03:54)
;
_computing_molecular_graphics 'SXGraph in WINGX (Farrugia, 1999)'
_computing_publication_material 'publCIF (Westrip, 2010)'
_computing_structure_refinement 'SHELXL-2014/7 (Sheldrick, 2014)'
_computing_structure_solution 'SuperFlip (Palatinus & Chapius, 2007)'
_diffrn_ambient_temperature 120(2)
_diffrn_detector_area_resol_mean 10.4186
_diffrn_measured_fraction_theta_full 0.999
_diffrn_measured_fraction_theta_max 0.999
_diffrn_measurement_device_type 'Xcalibur, Atlas, Gemini ultra'
_diffrn_measurement_method '\w scans'
_diffrn_radiation_type MoK\a
_diffrn_radiation_wavelength 0.71073
_diffrn_reflns_av_R_equivalents 0.0338
_diffrn_reflns_av_unetI/netI 0.0187
_diffrn_reflns_laue_measured_fraction_full 0.999
_diffrn_reflns_laue_measured_fraction_max 0.999
_diffrn_reflns_limit_h_max 22
_diffrn_reflns_limit_h_min -22
_diffrn_reflns_limit_k_max 9
_diffrn_reflns_limit_k_min -9
_diffrn_reflns_limit_l_max 32
_diffrn_reflns_limit_l_min -32
_diffrn_reflns_number 22972
_diffrn_reflns_point_group_measured_fraction_full 0.999
_diffrn_reflns_point_group_measured_fraction_max 0.999
_diffrn_reflns_theta_full 25.242
_diffrn_reflns_theta_max 26.372
_diffrn_reflns_theta_min 2.815
_exptl_absorpt_coefficient_mu 1.217
_exptl_absorpt_correction_T_max 0.783
_exptl_absorpt_correction_T_min 0.694
_exptl_absorpt_correction_type analytical
_exptl_absorpt_process_details
;
'Mon Feb 27 22:35:23 2012'
;
_exptl_crystal_colour green
_exptl_crystal_density_diffrn 1.458
_exptl_crystal_description prismatic
_exptl_crystal_F_000 1664
_exptl_crystal_size_max 0.4220
_exptl_crystal_size_mid 0.2985
_exptl_crystal_size_min 0.2277
_refine_diff_density_max 0.265
_refine_diff_density_min -0.324
_refine_diff_density_rms 0.050
_refine_ls_extinction_method none
_refine_ls_goodness_of_fit_ref 1.087
_refine_ls_hydrogen_treatment constr
_refine_ls_matrix_type full
_refine_ls_number_parameters 235
_refine_ls_number_reflns 3739
_refine_ls_number_restraints 0
_refine_ls_restrained_S_all 1.087
_refine_ls_R_factor_all 0.0251
_refine_ls_R_factor_gt 0.0233
_refine_ls_shift/su_max 0.001
_refine_ls_shift/su_mean 0.000
_refine_ls_structure_factor_coef Fsqd
_refine_ls_weighting_details 'w=1/[\s^2^(Fo^2^)+(0.0165P)^2^+5.7084P] where P=(Fo^2^+2Fc^2^)/3'
_refine_ls_weighting_scheme calc
_refine_ls_wR_factor_gt 0.0544
_refine_ls_wR_factor_ref 0.0554
_reflns_Friedel_coverage 0.000
_reflns_number_gt 3541
_reflns_number_total 3739
_reflns_threshold_expression 'I > 2\s(I)'
_cod_data_source_file c5dt03401a2.cif
_cod_data_source_block shelx
_cod_database_code 7038275
_shelx_shelxl_version_number 2014/7
_shelx_space_group_comment
;
The symmetry employed for this shelxl refinement is uniquely defined
by the following loop, which should always be used as a source of
symmetry information in preference to the above space-group names.
They are only intended as comments.
;

loop_
_space_group_symop_operation_xyz
'x, y, z'
'-x, y, -z+1/2'
'x+1/2, y+1/2, z'
'-x+1/2, y+1/2, -z+1/2'
'-x, -y, -z'
'x, -y, z-1/2'
'-x+1/2, -y+1/2, -z'
'x+1/2, -y+1/2, z-1/2'

loop_
_atom_site_label
_atom_site_type_symbol
_atom_site_fract_x
_atom_site_fract_y
_atom_site_fract_z
_atom_site_U_iso_or_equiv
_atom_site_adp_type
_atom_site_occupancy
_atom_site_site_symmetry_order
_atom_site_calc_flag
_atom_site_refinement_flags_posn
_atom_site_refinement_flags_adp
Cu1 Cu 0.31776(2) 0.69619(2) 0.99393(2) 0.01183(6) Uani 1 1 d . .
O1 O 0.26662(6) 0.49681(14) 0.96372(5) 0.0225(2) Uani 1 1 d . .
O3 O 0.35018(6) 0.91431(14) 1.02383(4) 0.0188(2) Uani 1 1 d . .
O2 O 0.30815(6) 0.80333(15) 0.92574(4) 0.0210(2) Uani 1 1 d . .
O4 O 0.30870(6) 0.60674(14) 1.06417(4) 0.0196(2) Uani 1 1 d . .
C2 C 0.45192(8) 0.47005(19) 0.95958(6) 0.0150(3) Uani 1 1 d . .
H2 H 0.4188 0.4454 0.9304 0.018 Uiso 1 1 calc R U
N1 N 0.43094(6) 0.58230(16) 0.99425(5) 0.0137(2) Uani 1 1 d . .
C4 C 0.16698(9) 0.3166(2) 0.93690(7) 0.0236(4) Uani 1 1 d . .
H4A H 0.1869 0.2219 0.9586 0.028 Uiso 1 1 calc R U
H4B H 0.1875 0.3045 0.9026 0.028 Uiso 1 1 calc R U
C5 C 0.08187(10) 0.2995(2) 0.93019(7) 0.0282(4) Uani 1 1 d . .
H5A H 0.0699 0.1848 0.9169 0.034 Uiso 1 1 calc R U
H5B H 0.0616 0.3083 0.9647 0.034 Uiso 1 1 calc R U
C3 C 0.19600(8) 0.48015(19) 0.96080(6) 0.0155(3) Uani 1 1 d . .
C12 C 0.24835(8) 0.87635(18) 0.91016(6) 0.0147(3) Uani 1 1 d . .
C1 C 0.47922(8) 0.61166(19) 1.03501(6) 0.0153(3) Uani 1 1 d . .
H1 H 0.4661 0.6898 1.0607 0.018 Uiso 1 1 calc R U
C13 C 0.24288(8) 0.9490(2) 0.85589(6) 0.0169(3) Uani 1 1 d . .
H13A H 0.2907 0.9298 0.8396 0.020 Uiso 1 1 calc R U
H13B H 0.2343 1.0724 0.8576 0.020 Uiso 1 1 calc R U
C15 C 0.16335(9) 0.9516(2) 0.77139(6) 0.0199(3) Uani 1 1 d . .
C14 C 0.17840(9) 0.8661(2) 0.82305(6) 0.0248(4) Uani 1 1 d . .
H14A H 0.1908 0.7460 0.8174 0.030 Uiso 1 1 calc R U
H14B H 0.1323 0.8700 0.8422 0.030 Uiso 1 1 calc R U
C6 C 0.04114(9) 0.4256(2) 0.89494(7) 0.0258(4) Uani 1 1 d . .
C20 C 0.10973(10) 1.0782(2) 0.76558(7) 0.0280(4) Uani 1 1 d . .
H20 H 0.0824 1.1097 0.7942 0.034 Uiso 1 1 calc R U
C7 C 0.06934(10) 0.4782(3) 0.84917(8) 0.0347(4) Uani 1 1 d . .
H7 H 0.1160 0.4346 0.8396 0.042 Uiso 1 1 calc R U
C11 C -0.02789(10) 0.4893(2) 0.90755(8) 0.0336(4) Uani 1 1 d . .
H11 H -0.0488 0.4541 0.9385 0.040 Uiso 1 1 calc R U
C19 C 0.09534(11) 1.1595(3) 0.71851(8) 0.0335(4) Uani 1 1 d . .
H19 H 0.0585 1.2462 0.7153 0.040 Uiso 1 1 calc R U
C17 C 0.18808(11) 0.9899(3) 0.68181(7) 0.0358(5) Uani 1 1 d . .
H17 H 0.2153 0.9592 0.6530 0.043 Uiso 1 1 calc R U
C16 C 0.20285(10) 0.9083(2) 0.72895(7) 0.0285(4) Uani 1 1 d . .
H16 H 0.2401 0.8226 0.7321 0.034 Uiso 1 1 calc R U
C18 C 0.13425(11) 1.1148(3) 0.67667(7) 0.0339(5) Uani 1 1 d . .
H18 H 0.1242 1.1696 0.6444 0.041 Uiso 1 1 calc R U
C8 C 0.03058(13) 0.5935(3) 0.81705(9) 0.0484(6) Uani 1 1 d . .
H8 H 0.0510 0.6284 0.7859 0.058 Uiso 1 1 calc R U
C10 C -0.06652(11) 0.6046(3) 0.87498(10) 0.0461(6) Uani 1 1 d . .
H10 H -0.1137 0.6472 0.8839 0.055 Uiso 1 1 calc R U
C9 C -0.03709(13) 0.6571(3) 0.83021(10) 0.0517(7) Uani 1 1 d . .
H9 H -0.0633 0.7369 0.8084 0.062 Uiso 1 1 calc R U

loop_
_atom_site_aniso_label
_atom_site_aniso_U_11
_atom_site_aniso_U_22
_atom_site_aniso_U_33
_atom_site_aniso_U_23
_atom_site_aniso_U_13
_atom_site_aniso_U_12
Cu1 0.00945(9) 0.01288(10) 0.01306(10) 0.00010(7) 0.00008(6) 0.00335(7)
O1 0.0150(5) 0.0190(6) 0.0328(7) -0.0083(5) -0.0028(4) 0.0026(4)
O3 0.0160(5) 0.0158(5) 0.0245(6) -0.0026(4) 0.0001(4) 0.0009(4)
O2 0.0163(5) 0.0321(6) 0.0144(5) 0.0040(5) 0.0014(4) 0.0063(5)
O4 0.0190(5) 0.0222(6) 0.0178(5) 0.0062(5) 0.0041(4) 0.0070(5)
C2 0.0122(7) 0.0172(7) 0.0151(7) 0.0001(6) -0.0014(5) 0.0011(6)
N1 0.0099(5) 0.0144(6) 0.0169(6) 0.0015(5) 0.0006(4) 0.0024(5)
C4 0.0245(8) 0.0129(8) 0.0325(9) -0.0009(7) -0.0047(7) 0.0000(6)
C5 0.0269(9) 0.0195(8) 0.0373(10) 0.0044(7) -0.0040(7) -0.0091(7)
C3 0.0190(7) 0.0128(7) 0.0143(7) 0.0033(6) -0.0020(6) 0.0012(6)
C12 0.0174(7) 0.0114(7) 0.0152(7) -0.0015(6) 0.0000(5) -0.0013(6)
C1 0.0137(7) 0.0158(7) 0.0166(7) -0.0010(6) 0.0018(5) 0.0021(6)
C13 0.0186(7) 0.0171(7) 0.0150(7) 0.0021(6) 0.0007(6) -0.0001(6)
C15 0.0185(7) 0.0233(8) 0.0173(8) 0.0021(6) -0.0033(6) -0.0058(6)
C14 0.0264(9) 0.0255(9) 0.0215(8) 0.0058(7) -0.0057(7) -0.0070(7)
C6 0.0216(8) 0.0194(8) 0.0351(10) 0.0000(7) -0.0082(7) -0.0099(7)
C20 0.0247(9) 0.0357(10) 0.0237(9) 0.0039(8) 0.0024(7) 0.0024(8)
C7 0.0256(9) 0.0386(11) 0.0385(11) 0.0078(9) -0.0086(8) -0.0106(8)
C11 0.0238(9) 0.0296(10) 0.0462(12) -0.0091(9) -0.0056(8) -0.0082(8)
C19 0.0282(9) 0.0347(10) 0.0364(11) 0.0116(8) -0.0077(8) 0.0001(8)
C17 0.0380(10) 0.0504(12) 0.0198(9) -0.0059(8) 0.0082(7) -0.0148(9)
C16 0.0257(9) 0.0319(10) 0.0280(9) -0.0040(8) 0.0016(7) -0.0010(8)
C18 0.0367(10) 0.0425(11) 0.0210(9) 0.0124(8) -0.0089(7) -0.0193(9)
C8 0.0449(13) 0.0505(13) 0.0463(13) 0.0193(11) -0.0237(10) -0.0217(11)
C10 0.0268(10) 0.0317(11) 0.0763(17) -0.0167(11) -0.0226(10) 0.0008(9)
C9 0.0471(13) 0.0310(11) 0.0712(17) 0.0075(11) -0.0398(12) -0.0084(10)

loop_
_atom_type_symbol
_atom_type_description
_atom_type_scat_dispersion_real
_atom_type_scat_dispersion_imag
_atom_type_scat_source
C C 0.0033 0.0016 'International Tables Vol C Tables 4.2.6.8 and 6.1.1.4'
H H 0.0000 0.0000 'International Tables Vol C Tables 4.2.6.8 and 6.1.1.4'
Cu Cu 0.3201 1.2651 'International Tables Vol C Tables 4.2.6.8 and 6.1.1.4'
N N 0.0061 0.0033 'International Tables Vol C Tables 4.2.6.8 and 6.1.1.4'
O O 0.0106 0.0060 'International Tables Vol C Tables 4.2.6.8 and 6.1.1.4'

loop_
_geom_angle_atom_site_label_1
_geom_angle_atom_site_label_2
_geom_angle_atom_site_label_3
_geom_angle
_geom_angle_site_symmetry_1
_geom_angle_site_symmetry_3
O2 Cu1 O1 88.67(5) . .
O2 Cu1 O3 88.97(5) . .
O1 Cu1 O3 169.31(4) . .
O2 Cu1 O4 169.24(4) . .
O1 Cu1 O4 90.90(5) . .
O3 Cu1 O4 89.47(5) . .
O2 Cu1 N1 101.82(5) . .
O1 Cu1 N1 94.28(5) . .
O3 Cu1 N1 96.40(4) . .
O4 Cu1 N1 88.93(4) . .
O2 Cu1 Cu1 86.63(3) . 7_567
O1 Cu1 Cu1 84.23(3) . 7_567
O3 Cu1 Cu1 85.22(3) . 7_567
O4 Cu1 Cu1 82.63(3) . 7_567
N1 Cu1 Cu1 171.40(3) . 7_567
C3 O1 Cu1 122.95(10) . .
C3 O3 Cu1 121.80(10) 7_567 .
C12 O2 Cu1 120.72(10) . .
C12 O4 Cu1 124.67(10) 7_567 .
N1 C2 C1 121.88(14) . 5_667
N1 C2 H2 119.1 . .
C1 C2 H2 119.1 5_667 .
C2 N1 C1 116.89(13) . .
C2 N1 Cu1 124.45(10) . .
C1 N1 Cu1 118.17(10) . .
C3 C4 C5 115.80(14) . .
C3 C4 H4A 108.3 . .
C5 C4 H4A 108.3 . .
C3 C4 H4B 108.3 . .
C5 C4 H4B 108.3 . .
H4A C4 H4B 107.4 . .
C6 C5 C4 116.56(14) . .
C6 C5 H5A 108.2 . .
C4 C5 H5A 108.2 . .
C6 C5 H5B 108.2 . .
C4 C5 H5B 108.2 . .
H5A C5 H5B 107.3 . .
O3 C3 O1 125.73(14) 7_567 .
O3 C3 C4 119.00(13) 7_567 .
O1 C3 C4 115.27(13) . .
O2 C12 O4 125.31(14) . 7_567
O2 C12 C13 118.25(13) . .
O4 C12 C13 116.43(13) 7_567 .
N1 C1 C2 121.23(14) . 5_667
N1 C1 H1 119.4 . .
C2 C1 H1 119.4 5_667 .
C12 C13 C14 110.65(13) . .
C12 C13 H13A 109.5 . .
C14 C13 H13A 109.5 . .
C12 C13 H13B 109.5 . .
C14 C13 H13B 109.5 . .
H13A C13 H13B 108.1 . .
C20 C15 C16 118.37(16) . .
C20 C15 C14 120.09(15) . .
C16 C15 C14 121.53(16) . .
C15 C14 C13 112.59(13) . .
C15 C14 H14A 109.1 . .
C13 C14 H14A 109.1 . .
C15 C14 H14B 109.1 . .
C13 C14 H14B 109.1 . .
H14A C14 H14B 107.8 . .
C7 C6 C11 118.14(18) . .
C7 C6 C5 122.06(17) . .
C11 C6 C5 119.77(17) . .
C15 C20 C19 121.09(17) . .
C15 C20 H20 119.5 . .
C19 C20 H20 119.5 . .
C6 C7 C8 121.1(2) . .
C6 C7 H7 119.4 . .
C8 C7 H7 119.4 . .
C6 C11 C10 120.3(2) . .
C6 C11 H11 119.8 . .
C10 C11 H11 119.8 . .
C18 C19 C20 120.10(18) . .
C18 C19 H19 120.0 . .
C20 C19 H19 120.0 . .
C18 C17 C16 120.48(18) . .
C18 C17 H17 119.8 . .
C16 C17 H17 119.8 . .
C15 C16 C17 120.33(17) . .
C15 C16 H16 119.8 . .
C17 C16 H16 119.8 . .
C19 C18 C17 119.62(17) . .
C19 C18 H18 120.2 . .
C17 C18 H18 120.2 . .
C9 C8 C7 120.2(2) . .
C9 C8 H8 119.9 . .
C7 C8 H8 119.9 . .
C9 C10 C11 120.6(2) . .
C9 C10 H10 119.7 . .
C11 C10 H10 119.7 . .
C10 C9 C8 119.5(2) . .
C10 C9 H9 120.2 . .
C8 C9 H9 120.2 . .

loop_
_geom_bond_atom_site_label_1
_geom_bond_atom_site_label_2
_geom_bond_distance
_geom_bond_site_symmetry_2
Cu1 O2 1.9598(11) .
Cu1 O1 1.9612(11) .
Cu1 O3 1.9646(11) .
Cu1 O4 1.9721(11) .
Cu1 N1 2.2132(12) .
Cu1 Cu1 2.6053(3) 7_567
O1 C3 1.2656(19) .
O3 C3 1.2575(19) 7_567
O2 C12 1.2575(18) .
O4 C12 1.2612(18) 7_567
C2 N1 1.3358(19) .
C2 C1 1.389(2) 5_667
C2 H2 0.9500 .
N1 C1 1.3400(19) .
C4 C3 1.512(2) .
C4 C5 1.525(2) .
C4 H4A 0.9900 .
C4 H4B 0.9900 .
C5 C6 1.509(2) .
C5 H5A 0.9900 .
C5 H5B 0.9900 .
C3 O3 1.2575(19) 7_567
C12 O4 1.2612(18) 7_567
C12 C13 1.519(2) .
C1 C2 1.389(2) 5_667
C1 H1 0.9500 .
C13 C14 1.534(2) .
C13 H13A 0.9900 .
C13 H13B 0.9900 .
C15 C20 1.387(2) .
C15 C16 1.390(2) .
C15 C14 1.510(2) .
C14 H14A 0.9900 .
C14 H14B 0.9900 .
C6 C7 1.385(3) .
C6 C11 1.391(3) .
C20 C19 1.390(3) .
C20 H20 0.9500 .
C7 C8 1.390(3) .
C7 H7 0.9500 .
C11 C10 1.395(3) .
C11 H11 0.9500 .
C19 C18 1.374(3) .
C19 H19 0.9500 .
C17 C18 1.380(3) .
C17 C16 1.393(3) .
C17 H17 0.9500 .
C16 H16 0.9500 .
C18 H18 0.9500 .
C8 C9 1.374(4) .
C8 H8 0.9500 .
C10 C9 1.371(4) .
C10 H10 0.9500 .
C9 H9 0.9500 .
